data_4340464
loop_
_publ_author_name
'Miroslavov, Alexander E.'
'Polotskii, Yuriy S.'
'Gurzhiy, Vladislav V.'
'Ivanov, Alexander Yu'
'Lumpov, Alexander A.'
'Tyupina, Margarita Yu'
'Sidorenko, Georgy V.'
'Tolstoy, Peter M.'
'Maltsev, Daniil A.'
'Suglobov, Dmitry N.'

_publ_section_title
;
 Technetium and Rhenium Pentacarbonyl Complexes with C2 and C11
 \w-Isocyanocarboxylic Acid Esters.
;
_journal_issue 15
_journal_name_full 'Inorganic chemistry'
_journal_page_first 7861
_journal_paper_doi 10.1021/ic500327s
_journal_volume 53
_journal_year 2014
_chemical_formula_sum 'C10 H7 Cl N O11 Re'
_chemical_formula_weight 538.82
_chemical_name_systematic
; 
 ? 
;
_space_group_IT_number 14
_symmetry_cell_setting monoclinic
_symmetry_space_group_name_Hall '-P 2yn'
_symmetry_space_group_name_H-M 'P 1 21/n 1'
_atom_sites_solution_hydrogens geom
_atom_sites_solution_primary direct
_atom_sites_solution_secondary difmap
_audit_creation_method SHELXL-97
_cell_angle_alpha 90.00
_cell_angle_beta 91.096(3)
_cell_angle_gamma 90.00
_cell_formula_units_Z 4
_cell_length_a 7.4238(10)
_cell_length_b 11.6101(16)
_cell_length_c 18.942(3)
_cell_measurement_reflns_used 5735
_cell_measurement_temperature 210(2)
_cell_measurement_theta_max 30.78
_cell_measurement_theta_min 2.78
_cell_volume 1632.3(4)
_computing_cell_refinement 'Bruker SAINT'
_computing_data_collection 'Bruker APEX2'
_computing_data_reduction 'Bruker SAINT'
_computing_publication_material
;
O. V. Dolomanov, L. J. Bourhis, R. J. Gildea, J. A. K. Howard and H. Puschmann,
OLEX2: a complete structure solution, refinement and analysis program.
J. Appl. Cryst. (2009). 42, 339-341.
;
_computing_structure_refinement 'SHELXL-97 (Sheldrick, 2008)'
_computing_structure_solution 'SHELXS-97 (Sheldrick, 2008)'
_diffrn_ambient_temperature 210(2)
_diffrn_measured_fraction_theta_full 0.993
_diffrn_measured_fraction_theta_max 0.993
_diffrn_measurement_device_type 'Bruker APEX-II CCD'
_diffrn_measurement_method '\f and \w scans'
_diffrn_radiation_monochromator graphite
_diffrn_radiation_source 'fine-focus sealed tube'
_diffrn_radiation_type MoK\a
_diffrn_radiation_wavelength 0.71073
_diffrn_reflns_av_R_equivalents 0.0673
_diffrn_reflns_av_sigmaI/netI 0.0552
_diffrn_reflns_limit_h_max 10
_diffrn_reflns_limit_h_min -7
_diffrn_reflns_limit_k_max 16
_diffrn_reflns_limit_k_min -16
_diffrn_reflns_limit_l_max 26
_diffrn_reflns_limit_l_min -23
_diffrn_reflns_number 14277
_diffrn_reflns_theta_full 30.00
_diffrn_reflns_theta_max 30.00
_diffrn_reflns_theta_min 2.06
_exptl_absorpt_coefficient_mu 7.664
_exptl_absorpt_correction_T_max 0.4510
_exptl_absorpt_correction_T_min 0.1511
_exptl_absorpt_correction_type multi-scan
_exptl_absorpt_process_details 'SADABS; Bruker, 2007'
_exptl_crystal_colour white
_exptl_crystal_density_diffrn 2.192
_exptl_crystal_density_method 'not measured'
_exptl_crystal_description prism
_exptl_crystal_F_000 1016
_exptl_crystal_size_max 0.35
_exptl_crystal_size_mid 0.25
_exptl_crystal_size_min 0.22
_refine_diff_density_max 0.980
_refine_diff_density_min -1.413
_refine_diff_density_rms 0.196
_refine_ls_extinction_method none
_refine_ls_goodness_of_fit_ref 0.973
_refine_ls_hydrogen_treatment constr
_refine_ls_matrix_type full
_refine_ls_number_parameters 218
_refine_ls_number_reflns 4747
_refine_ls_number_restraints 0
_refine_ls_restrained_S_all 0.973
_refine_ls_R_factor_all 0.0435
_refine_ls_R_factor_gt 0.0318
_refine_ls_shift/su_max 0.000
_refine_ls_shift/su_mean 0.000
_refine_ls_structure_factor_coef Fsqd
_refine_ls_weighting_details 'calc w=1/[\s^2^(Fo^2^)+(0.0348P)^2^+0.0000P] where P=(Fo^2^+2Fc^2^)/3'
_refine_ls_weighting_scheme calc
_refine_ls_wR_factor_gt 0.0727
_refine_ls_wR_factor_ref 0.0760
_reflns_number_gt 3754
_reflns_number_total 4747
_reflns_threshold_expression >2sigma(I)
_cod_data_source_file ic500327s_si_001.cif
_cod_data_source_block reco5org210
_cod_depositor_comments
;
The following automatic conversions were performed:

'_symmetry_cell_setting' value 'Monoclinic' changed to 'monoclinic'
according to
/usr/data/users/saulius/crontab/automatic-downloads/rss-feeds/ACS/lib/dictionaries/cif_core.dic
dictionary named 'cif_core.dic' version 2.4.2 from 2011-04-26.

Automatic conversion script
Id: cif_fix_values 2281 2013-09-26 08:29:07Z andrius 

 Adding full bibliography for 4340464--4340465.cif.
;
_cod_original_sg_symbol_H-M P2(1)/n
_cod_database_code 4340464

loop_
_symmetry_equiv_pos_as_xyz
'x, y, z'
'-x+1/2, y+1/2, -z+1/2'
'-x, -y, -z'
'x-1/2, -y-1/2, z-1/2'

loop_
_atom_site_label
_atom_site_type_symbol
_atom_site_fract_x
_atom_site_fract_y
_atom_site_fract_z
_atom_site_U_iso_or_equiv
_atom_site_adp_type
_atom_site_occupancy
_atom_site_symmetry_multiplicity
_atom_site_calc_flag
_atom_site_refinement_flags
Re1 Re 0.29552(2) 0.765966(13) 0.048995(8) 0.03694(7) Uani 1 1 d .
C1 C 0.3278(6) 0.6301(4) -0.0150(2) 0.0489(10) Uani 1 1 d .
C2 C 0.1581(6) 0.8565(4) -0.0247(2) 0.0466(10) Uani 1 1 d .
C3 C 0.0588(7) 0.6995(4) 0.0803(3) 0.0508(10) Uani 1 1 d .
C4 C 0.4309(6) 0.6815(4) 0.1251(2) 0.0467(10) Uani 1 1 d .
C5 C 0.5288(6) 0.8396(4) 0.0196(2) 0.0455(10) Uani 1 1 d .
C6 C 0.2729(6) 0.9029(3) 0.1182(2) 0.0434(9) Uani 1 1 d .
C7 C 0.3030(7) 1.0728(4) 0.2040(2) 0.0496(11) Uani 1 1 d .
H7A H 0.3051 1.0471 0.2527 0.059 Uiso 1 1 calc R
H7B H 0.2063 1.1284 0.1980 0.059 Uiso 1 1 calc R
C8 C 0.4832(6) 1.1286(4) 0.1863(2) 0.0468(10) Uani 1 1 d .
C9 C 0.6759(8) 1.2804(5) 0.2166(3) 0.0716(16) Uani 1 1 d .
H9A H 0.6710 1.3059 0.1679 0.086 Uiso 1 1 calc R
H9B H 0.7845 1.2352 0.2240 0.086 Uiso 1 1 calc R
C10 C 0.6764(10) 1.3817(6) 0.2652(4) 0.102(2) Uani 1 1 d .
H10A H 0.5731 1.4290 0.2550 0.153 Uiso 1 1 calc R
H10B H 0.7842 1.4258 0.2587 0.153 Uiso 1 1 calc R
H10C H 0.6722 1.3554 0.3132 0.153 Uiso 1 1 calc R
N1 N 0.2731(6) 0.9764(3) 0.1576(2) 0.0498(9) Uani 1 1 d .
O1 O 0.3468(5) 0.5531(3) -0.0493(2) 0.0692(10) Uani 1 1 d .
O2 O 0.0768(5) 0.9107(3) -0.0628(2) 0.0689(10) Uani 1 1 d .
O3 O -0.0762(5) 0.6689(4) 0.0968(2) 0.0801(12) Uani 1 1 d .
O4 O 0.5128(6) 0.6401(4) 0.1689(2) 0.0752(11) Uani 1 1 d .
O5 O 0.6570(5) 0.8841(3) 0.0076(2) 0.0664(10) Uani 1 1 d .
O6 O 0.5740(5) 1.1010(3) 0.13790(18) 0.0642(9) Uani 1 1 d .
O7 O 0.5163(5) 1.2109(3) 0.23237(17) 0.0533(8) Uani 1 1 d .
Cl1 Cl 0.16296(15) 1.36993(9) 0.12259(7) 0.0530(3) Uani 1 1 d .
O8 O 0.1129(8) 1.3305(5) 0.1907(3) 0.128(2) Uani 1 1 d .
O9 O 0.2990(10) 1.2951(6) 0.0986(3) 0.135(2) Uani 1 1 d .
O10 O 0.2325(10) 1.4769(4) 0.1318(3) 0.139(3) Uani 1 1 d .
O11 O 0.0260(10) 1.3704(9) 0.0776(5) 0.224(5) Uani 1 1 d .

loop_
_atom_site_aniso_label
_atom_site_aniso_U_11
_atom_site_aniso_U_22
_atom_site_aniso_U_33
_atom_site_aniso_U_23
_atom_site_aniso_U_13
_atom_site_aniso_U_12
Re1 0.04000(10) 0.03446(9) 0.03651(10) -0.00050(6) 0.00485(6) -0.00408(6)
C1 0.047(3) 0.051(2) 0.048(3) 0.000(2) 0.005(2) 0.0002(19)
C2 0.039(2) 0.049(2) 0.051(3) 0.000(2) 0.0095(19) 0.0008(18)
C3 0.050(3) 0.048(2) 0.055(3) -0.002(2) 0.011(2) -0.006(2)
C4 0.055(3) 0.041(2) 0.044(2) -0.0002(18) 0.003(2) -0.0048(19)
C5 0.049(3) 0.047(2) 0.041(2) 0.0022(18) 0.0046(19) -0.0029(19)
C6 0.052(3) 0.036(2) 0.041(2) 0.0034(17) 0.0051(19) -0.0029(17)
C7 0.071(3) 0.037(2) 0.041(2) -0.0058(17) 0.012(2) -0.0027(19)
C8 0.052(3) 0.051(2) 0.037(2) 0.0074(18) 0.0001(19) 0.0057(19)
C9 0.057(3) 0.091(4) 0.066(4) 0.003(3) -0.005(3) -0.024(3)
C10 0.093(5) 0.077(4) 0.137(7) -0.026(4) 0.022(4) -0.033(4)
N1 0.063(2) 0.0419(19) 0.045(2) -0.0031(16) 0.0060(18) 0.0001(17)
O1 0.078(3) 0.058(2) 0.071(2) -0.0251(18) 0.0044(19) 0.0040(18)
O2 0.059(2) 0.077(3) 0.071(3) 0.017(2) -0.0006(18) 0.0130(19)
O3 0.058(2) 0.085(3) 0.098(3) -0.006(2) 0.027(2) -0.024(2)
O4 0.083(3) 0.076(3) 0.065(3) 0.019(2) -0.016(2) -0.003(2)
O5 0.052(2) 0.076(2) 0.071(2) 0.0057(19) 0.0135(17) -0.0221(18)
O6 0.056(2) 0.084(3) 0.054(2) -0.0116(18) 0.0156(16) 0.0079(18)
O7 0.060(2) 0.0559(19) 0.0437(18) -0.0032(14) 0.0029(15) -0.0087(15)
Cl1 0.0470(6) 0.0407(5) 0.0709(8) -0.0071(5) -0.0069(5) -0.0033(4)
O8 0.137(5) 0.107(4) 0.142(5) 0.031(4) 0.076(4) 0.013(4)
O9 0.156(6) 0.142(5) 0.108(4) 0.017(4) 0.043(4) 0.078(5)
O10 0.228(8) 0.072(3) 0.117(4) -0.021(3) 0.028(4) -0.066(4)
O11 0.136(6) 0.278(11) 0.253(9) -0.094(9) -0.132(6) 0.039(7)

loop_
_atom_type_symbol
_atom_type_description
_atom_type_scat_dispersion_real
_atom_type_scat_dispersion_imag
_atom_type_scat_source
C C 0.0033 0.0016 'International Tables Vol C Tables 4.2.6.8 and 6.1.1.4'
N N 0.0061 0.0033 'International Tables Vol C Tables 4.2.6.8 and 6.1.1.4'
O O 0.0106 0.0060 'International Tables Vol C Tables 4.2.6.8 and 6.1.1.4'
Cl Cl 0.1484 0.1585 'International Tables Vol C Tables 4.2.6.8 and 6.1.1.4'
Re Re -1.0185 7.2310 'International Tables Vol C Tables 4.2.6.8 and 6.1.1.4'
H H 0.0000 0.0000 'International Tables Vol C Tables 4.2.6.8 and 6.1.1.4'

loop_
_geom_angle_atom_site_label_1
_geom_angle_atom_site_label_2
_geom_angle_atom_site_label_3
_geom_angle
C4 Re1 C1 89.22(18)
C4 Re1 C2 177.56(17)
C1 Re1 C2 93.22(18)
C4 Re1 C3 91.7(2)
C1 Re1 C3 89.51(19)
C2 Re1 C3 88.33(19)
C4 Re1 C5 89.11(18)
C1 Re1 C5 93.07(18)
C2 Re1 C5 90.78(18)
C3 Re1 C5 177.31(19)
C4 Re1 C6 88.01(17)
C1 Re1 C6 177.07(17)
C2 Re1 C6 89.55(17)
C3 Re1 C6 91.51(18)
C5 Re1 C6 85.95(17)
O1 C1 Re1 178.4(4)
O2 C2 Re1 175.9(4)
O3 C3 Re1 175.9(5)
O4 C4 Re1 175.7(4)
O5 C5 Re1 175.3(4)
N1 C6 Re1 175.0(4)
N1 C7 C8 108.7(4)
N1 C7 H7A 109.9
C8 C7 H7A 109.9
N1 C7 H7B 109.9
C8 C7 H7B 109.9
H7A C7 H7B 108.3
O6 C8 O7 127.2(5)
O6 C8 C7 124.4(4)
O7 C8 C7 108.4(4)
O7 C9 C10 107.4(5)
O7 C9 H9A 110.2
C10 C9 H9A 110.2
O7 C9 H9B 110.2
C10 C9 H9B 110.2
H9A C9 H9B 108.5
C9 C10 H10A 109.5
C9 C10 H10B 109.5
H10A C10 H10B 109.5
C9 C10 H10C 109.5
H10A C10 H10C 109.5
H10B C10 H10C 109.5
C6 N1 C7 170.7(5)
C8 O7 C9 114.0(4)
O11 Cl1 O10 111.5(6)
O11 Cl1 O9 110.0(5)
O10 Cl1 O9 109.3(5)
O11 Cl1 O8 112.2(6)
O10 Cl1 O8 106.5(4)
O9 Cl1 O8 107.1(3)

loop_
_geom_bond_atom_site_label_1
_geom_bond_atom_site_label_2
_geom_bond_distance
Re1 C4 1.999(5)
Re1 C1 2.007(5)
Re1 C2 2.011(5)
Re1 C3 2.018(5)
Re1 C5 2.019(4)
Re1 C6 2.070(4)
C1 O1 1.116(5)
C2 O2 1.124(5)
C3 O3 1.114(5)
C4 O4 1.126(5)
C5 O5 1.110(5)
C6 N1 1.133(5)
C7 N1 1.438(5)
C7 C8 1.529(6)
C7 H7A 0.9700
C7 H7B 0.9700
C8 O6 1.192(5)
C8 O7 1.314(5)
C9 O7 1.468(6)
C9 C10 1.494(8)
C9 H9A 0.9700
C9 H9B 0.9700
C10 H10A 0.9600
C10 H10B 0.9600
C10 H10C 0.9600
Cl1 O11 1.314(6)
Cl1 O10 1.355(5)
Cl1 O9 1.414(5)
Cl1 O8 1.426(5)
